data_1501833
loop_
_publ_author_name
'Ciavatta, Maria Letizia'
'Manzo, Emiliano'
'Mollo, Ernesto'
'Mattia, Carlo Andrea'
'Tedesco, Consiglia'
'Irace, Carlo'
'Guo, Yue-Wei'
'Li, Xiu-Bao'
'Cimino, Guido'
'Gavagnin, Margherita'

_publ_section_title
;
 Tritoniopsins A-D, cladiellane-based diterpenes from the South China Sea
 nudibranch Tritoniopsis elegans and its prey Cladiella krempfi.
;
_journal_issue 9
_journal_name_full 'Journal of natural products'
_journal_page_first 1902
_journal_page_last 1907
_journal_paper_doi 10.1021/np200342k
_journal_volume 74
_journal_year 2011
_chemical_formula_moiety 'C24 H38 O5'
_chemical_formula_sum 'C24 H38 O5'
_chemical_formula_weight 406.54
_chemical_name_systematic
; 
 ? 
;
_space_group_IT_number 19
_symmetry_cell_setting orthorhombic
_symmetry_space_group_name_Hall 'P 2ac 2ab'
_symmetry_space_group_name_H-M 'P 21 21 21'
_atom_sites_solution_hydrogens geom
_atom_sites_solution_primary direct
_atom_sites_solution_secondary difmap
_audit_creation_method SHELXL-97
_cell_angle_alpha 90.00
_cell_angle_beta 90.00
_cell_angle_gamma 90.00
_cell_formula_units_Z 4
_cell_length_a 9.873(2)
_cell_length_b 14.759(4)
_cell_length_c 15.008(3)
_cell_measurement_reflns_used 429
_cell_measurement_temperature 100(2)
_cell_measurement_theta_max 26.8626
_cell_measurement_theta_min 2.9445
_cell_volume 2186.9(9)
_computing_structure_refinement 'SHELXL-97 (Sheldrick, 1997)'
_computing_structure_solution 'SIR2002 (Burla et al., 2000)'
_diffrn_ambient_temperature 100(2)
_diffrn_detector_area_resol_mean 22.2222
_diffrn_measured_fraction_theta_full 0.872
_diffrn_measured_fraction_theta_max 0.872
_diffrn_measurement_device
;
Saturn944 (2x2 bin mode)
;
_diffrn_radiation_detector CCD
_diffrn_radiation_monochromator Confocal
_diffrn_radiation_source 'rotating anode'
_diffrn_radiation_type CuK\a
_diffrn_radiation_wavelength 1.54178
_diffrn_reflns_av_R_equivalents 0.0420
_diffrn_reflns_av_sigmaI/netI 0.0359
_diffrn_reflns_limit_h_max 7
_diffrn_reflns_limit_h_min -10
_diffrn_reflns_limit_k_max 16
_diffrn_reflns_limit_k_min -7
_diffrn_reflns_limit_l_max 13
_diffrn_reflns_limit_l_min -16
_diffrn_reflns_number 6026
_diffrn_reflns_theta_full 62.30
_diffrn_reflns_theta_max 62.30
_diffrn_reflns_theta_min 5.90
_exptl_absorpt_coefficient_mu 0.677
_exptl_absorpt_correction_T_max 1.0000
_exptl_absorpt_correction_T_min 0.7733
_exptl_absorpt_correction_type multi-scan
_exptl_absorpt_process_details 'Blessing, 1995'
_exptl_crystal_density_diffrn 1.235
_exptl_crystal_density_method 'not measured'
_exptl_crystal_F_000 888
_exptl_crystal_size_max 0.27
_exptl_crystal_size_mid 0.24
_exptl_crystal_size_min 0.12
_refine_diff_density_max 0.556
_refine_diff_density_min -0.648
_refine_diff_density_rms 0.144
_refine_ls_abs_structure_details 'Flack H D (1983), Acta Cryst. A39, 876-881'
_refine_ls_abs_structure_Flack 0.0(7)
_refine_ls_extinction_method none
_refine_ls_goodness_of_fit_ref 1.119
_refine_ls_hydrogen_treatment constr
_refine_ls_matrix_type full
_refine_ls_number_parameters 262
_refine_ls_number_reflns 2460
_refine_ls_number_restraints 0
_refine_ls_restrained_S_all 1.119
_refine_ls_R_factor_all 0.0985
_refine_ls_R_factor_gt 0.0691
_refine_ls_shift/su_max 0.002
_refine_ls_shift/su_mean 0.000
_refine_ls_structure_factor_coef Fsqd
_refine_ls_weighting_details 'calc w=1/[\s^2^(Fo^2^)+(0.1837P)^2^+5.3848P] where P=(Fo^2^+2Fc^2^)/3'
_refine_ls_weighting_scheme calc
_refine_ls_wR_factor_gt 0.1886
_refine_ls_wR_factor_ref 0.2781
_reflns_number_gt 2213
_reflns_number_total 2460
_reflns_threshold_expression >2sigma(I)
_cod_data_source_file np200342k_si_002.cif
_cod_data_source_block mat2xs6i_3
_cod_depositor_comments
;
The following automatic conversions were performed:

'_exptl_absorpt_correction_type' value 'Multi-scan' changed to
'multi-scan' according to
/home/saulius/struct/CIF-dictionaries/cif_core.dic dictionary named
'cif_core.dic' version 2.4.1 from 2010-06-29.

Automatic conversion script
Id: cif_fix_values 1715 2011-07-08 13:25:40Z adriana 
;
_cod_database_code 1501833

loop_
_symmetry_equiv_pos_as_xyz
'x, y, z'
'-x+1/2, -y, z+1/2'
'x+1/2, -y+1/2, -z'
'-x, y+1/2, -z+1/2'

loop_
_atom_site_label
_atom_site_type_symbol
_atom_site_fract_x
_atom_site_fract_y
_atom_site_fract_z
_atom_site_U_iso_or_equiv
_atom_site_adp_type
_atom_site_occupancy
_atom_site_symmetry_multiplicity
_atom_site_calc_flag
_atom_site_refinement_flags
O1 O 0.6995(5) 0.9446(3) 0.3876(3) 0.0261(11) Uani 1 1 d .
O2 O 0.4777(5) 1.0844(3) 0.4111(3) 0.0300(12) Uani 1 1 d .
H2B H 0.5426 1.0860 0.4451 0.045 Uiso 1 1 calc R
O3 O 0.1656(5) 0.9559(3) 0.3796(3) 0.0285(12) Uani 1 1 d .
O4 O 0.6471(5) 0.9179(3) 0.1506(3) 0.0255(11) Uani 1 1 d .
O5 O 0.8040(5) 0.8784(3) 0.0480(3) 0.0290(12) Uani 1 1 d .
C1 C 0.4959(7) 0.8904(4) 0.3223(5) 0.0279(16) Uani 1 1 d .
H1 H 0.5100 0.8247 0.3210 0.033 Uiso 1 1 calc R
C2 C 0.6343(7) 0.9362(4) 0.3028(4) 0.0237(15) Uani 1 1 d .
H2 H 0.6148 0.9977 0.2820 0.028 Uiso 1 1 calc R
C3 C 0.7256(7) 0.8905(4) 0.2307(4) 0.0232(15) Uani 1 1 d .
C4 C 0.7323(8) 0.7849(4) 0.2254(5) 0.0295(17) Uani 1 1 d .
H4A H 0.7642 0.7685 0.1664 0.035 Uiso 1 1 calc R
H4B H 0.6408 0.7617 0.2312 0.035 Uiso 1 1 calc R
C5 C 0.8231(7) 0.7353(4) 0.2952(5) 0.0253(15) Uani 1 1 d .
H5A H 0.8036 0.6709 0.2938 0.030 Uiso 1 1 calc R
H5B H 0.9176 0.7435 0.2794 0.030 Uiso 1 1 calc R
C6 C 0.7994(8) 0.7712(4) 0.3891(4) 0.0262(16) Uani 1 1 d .
H6 H 0.8690 0.8051 0.4142 0.031 Uiso 1 1 calc R
C7 C 0.6904(7) 0.7592(4) 0.4385(4) 0.0260(16) Uani 1 1 d .
C8 C 0.6635(8) 0.8326(4) 0.5071(4) 0.0270(16) Uani 1 1 d .
H8A H 0.7461 0.8453 0.5398 0.032 Uiso 1 1 calc R
H8B H 0.5958 0.8117 0.5492 0.032 Uiso 1 1 calc R
C9 C 0.6129(7) 0.9206(4) 0.4611(4) 0.0252(15) Uani 1 1 d .
H9 H 0.6160 0.9698 0.5048 0.030 Uiso 1 1 calc R
C10 C 0.4683(6) 0.9178(4) 0.4202(4) 0.0193(14) Uani 1 1 d .
H10 H 0.4163 0.8696 0.4493 0.023 Uiso 1 1 calc R
C11 C 0.3932(7) 1.0093(4) 0.4334(5) 0.0290(17) Uani 1 1 d .
C12 C 0.2786(8) 1.0177(4) 0.3642(5) 0.0292(17) Uani 1 1 d .
H12 H 0.2421 1.0791 0.3702 0.035 Uiso 1 1 calc R
C13 C 0.3293(8) 1.0098(4) 0.2708(4) 0.0274(16) Uani 1 1 d .
H13A H 0.4024 1.0525 0.2609 0.033 Uiso 1 1 calc R
H13B H 0.2569 1.0234 0.2292 0.033 Uiso 1 1 calc R
C14 C 0.3801(7) 0.9128(4) 0.2559(5) 0.0257(15) Uani 1 1 d .
H14 H 0.4156 0.9081 0.1951 0.031 Uiso 1 1 calc R
C15 C 0.8628(8) 0.9352(5) 0.2314(5) 0.0332(17) Uani 1 1 d .
H15A H 0.8518 0.9997 0.2354 0.050 Uiso 1 1 calc R
H15B H 0.9103 0.9204 0.1776 0.050 Uiso 1 1 calc R
H15C H 0.9136 0.9141 0.2818 0.050 Uiso 1 1 calc R
C16 C 0.5842(8) 0.6868(4) 0.4232(5) 0.0322(17) Uani 1 1 d .
H16A H 0.5139 0.6926 0.4671 0.048 Uiso 1 1 calc R
H16B H 0.6252 0.6280 0.4281 0.048 Uiso 1 1 calc R
H16C H 0.5460 0.6938 0.3648 0.048 Uiso 1 1 calc R
C17 C 0.3392(8) 1.0178(5) 0.5292(4) 0.0302(17) Uani 1 1 d .
H17A H 0.4131 1.0131 0.5704 0.045 Uiso 1 1 calc R
H17B H 0.2752 0.9702 0.5405 0.045 Uiso 1 1 calc R
H17C H 0.2955 1.0755 0.5364 0.045 Uiso 1 1 calc R
C18 C 0.2556(7) 0.8516(4) 0.2639(5) 0.0266(16) Uani 1 1 d .
H18 H 0.1910 0.8708 0.2181 0.032 Uiso 1 1 calc R
C19 C 0.2865(8) 0.7512(5) 0.2475(5) 0.0331(18) Uani 1 1 d .
H19A H 0.3287 0.7442 0.1903 0.050 Uiso 1 1 calc R
H19B H 0.2038 0.7171 0.2490 0.050 Uiso 1 1 calc R
H19C H 0.3465 0.7293 0.2931 0.050 Uiso 1 1 calc R
C20 C 0.1875(8) 0.8635(4) 0.3526(5) 0.0283(16) Uani 1 1 d .
H20A H 0.1006 0.8329 0.3508 0.034 Uiso 1 1 calc R
H20B H 0.2421 0.8337 0.3977 0.034 Uiso 1 1 calc R
C21 C 0.6950(8) 0.9076(4) 0.0678(4) 0.0284(17) Uani 1 1 d .
C22 C 0.5876(8) 0.9386(5) -0.0003(5) 0.0299(17) Uani 1 1 d .
H22A H 0.4990 0.9378 0.0277 0.036 Uiso 1 1 calc R
H22B H 0.6067 1.0005 -0.0181 0.036 Uiso 1 1 calc R
C23 C 0.5849(8) 0.8798(4) -0.0810(5) 0.0303(16) Uani 1 1 d .
H23A H 0.6752 0.8770 -0.1063 0.036 Uiso 1 1 calc R
H23B H 0.5255 0.9068 -0.1252 0.036 Uiso 1 1 calc R
C24 C 0.5363(9) 0.7838(5) -0.0608(6) 0.044(2) Uani 1 1 d .
H24A H 0.5379 0.7484 -0.1144 0.066 Uiso 1 1 calc R
H24B H 0.4455 0.7860 -0.0380 0.066 Uiso 1 1 calc R
H24C H 0.5949 0.7567 -0.0173 0.066 Uiso 1 1 calc R

loop_
_atom_site_aniso_label
_atom_site_aniso_U_11
_atom_site_aniso_U_22
_atom_site_aniso_U_33
_atom_site_aniso_U_23
_atom_site_aniso_U_13
_atom_site_aniso_U_12
O1 0.028(3) 0.022(2) 0.028(2) -0.0019(18) 0.000(2) -0.001(2)
O2 0.025(3) 0.020(2) 0.045(3) -0.002(2) 0.000(2) -0.001(2)
O3 0.029(3) 0.026(2) 0.031(3) -0.0033(19) 0.001(2) -0.004(2)
O4 0.028(3) 0.025(2) 0.024(2) 0.001(2) 0.005(2) 0.003(2)
O5 0.023(3) 0.024(2) 0.041(3) 0.001(2) 0.010(2) 0.005(2)
C1 0.026(4) 0.018(3) 0.040(4) -0.004(3) 0.001(3) 0.003(3)
C2 0.024(4) 0.016(3) 0.031(4) 0.002(3) -0.006(3) -0.004(3)
C3 0.022(4) 0.023(3) 0.025(3) -0.007(3) 0.004(3) -0.005(3)
C4 0.037(5) 0.024(3) 0.028(4) -0.010(3) 0.008(3) -0.001(3)
C5 0.016(4) 0.022(3) 0.038(4) -0.001(3) -0.001(3) 0.000(3)
C6 0.033(4) 0.021(3) 0.025(4) 0.000(3) -0.009(3) 0.000(3)
C7 0.031(4) 0.015(3) 0.031(4) 0.010(3) -0.007(3) -0.001(3)
C8 0.034(4) 0.022(3) 0.025(3) 0.007(3) 0.000(3) 0.001(3)
C9 0.028(4) 0.016(3) 0.032(4) 0.001(3) 0.002(3) -0.002(3)
C10 0.024(4) 0.022(3) 0.012(3) -0.001(3) 0.006(2) -0.002(3)
C11 0.034(4) 0.021(3) 0.031(4) -0.007(3) 0.004(3) 0.003(3)
C12 0.029(4) 0.017(3) 0.042(4) 0.002(3) 0.002(3) -0.006(3)
C13 0.030(4) 0.025(3) 0.027(4) 0.003(3) -0.007(3) 0.001(3)
C14 0.020(4) 0.022(3) 0.035(4) -0.003(3) 0.005(3) -0.001(3)
C15 0.027(4) 0.028(3) 0.045(4) 0.005(3) -0.003(3) -0.007(3)
C16 0.043(5) 0.023(3) 0.030(4) 0.007(3) 0.000(3) -0.001(3)
C17 0.037(4) 0.034(4) 0.020(3) -0.008(3) -0.001(3) -0.003(3)
C18 0.025(4) 0.029(3) 0.026(4) -0.009(3) -0.008(3) 0.000(3)
C19 0.028(4) 0.029(3) 0.042(5) -0.005(3) -0.001(3) -0.009(3)
C20 0.027(4) 0.021(3) 0.036(4) -0.002(3) -0.010(3) -0.007(3)
C21 0.039(5) 0.020(3) 0.027(4) -0.007(3) 0.009(3) -0.013(3)
C22 0.032(4) 0.029(3) 0.029(4) -0.002(3) 0.005(3) 0.000(3)
C23 0.027(4) 0.027(3) 0.037(4) -0.007(3) 0.001(3) 0.000(3)
C24 0.047(5) 0.030(4) 0.054(5) -0.002(4) -0.011(4) -0.001(4)

loop_
_atom_type_symbol
_atom_type_description
_atom_type_scat_dispersion_real
_atom_type_scat_dispersion_imag
_atom_type_scat_source
C C 0.0181 0.0091 'International Tables Vol C Tables 4.2.6.8 and 6.1.1.4'
H H 0.0000 0.0000 'International Tables Vol C Tables 4.2.6.8 and 6.1.1.4'
O O 0.0492 0.0322 'International Tables Vol C Tables 4.2.6.8 and 6.1.1.4'

loop_
_geom_angle_atom_site_label_1
_geom_angle_atom_site_label_2
_geom_angle_atom_site_label_3
_geom_angle
C2 O1 C9 113.1(5)
C11 O2 H2B 109.5
C20 O3 C12 115.7(5)
C21 O4 C3 122.3(5)
C2 C1 C14 115.8(5)
C2 C1 C10 102.7(5)
C14 C1 C10 115.1(6)
C2 C1 H1 107.6
C14 C1 H1 107.6
C10 C1 H1 107.6
O1 C2 C1 105.5(5)
O1 C2 C3 113.2(5)
C1 C2 C3 116.8(5)
O1 C2 H2 106.9
C1 C2 H2 106.9
C3 C2 H2 106.9
O4 C3 C15 110.8(5)
O4 C3 C4 104.6(5)
C15 C3 C4 113.6(6)
O4 C3 C2 98.2(5)
C15 C3 C2 108.9(5)
C4 C3 C2 119.4(6)
C3 C4 C5 117.3(6)
C3 C4 H4A 108.0
C5 C4 H4A 108.0
C3 C4 H4B 108.0
C5 C4 H4B 108.0
H4A C4 H4B 107.2
C6 C5 C4 111.7(5)
C6 C5 H5A 109.3
C4 C5 H5A 109.3
C6 C5 H5B 109.3
C4 C5 H5B 109.3
H5A C5 H5B 107.9
C7 C6 C5 126.8(6)
C7 C6 H6 116.6
C5 C6 H6 116.6
C6 C7 C16 125.0(6)
C6 C7 C8 115.3(6)
C16 C7 C8 119.1(6)
C7 C8 C9 110.6(5)
C7 C8 H8A 109.5
C9 C8 H8A 109.5
C7 C8 H8B 109.5
C9 C8 H8B 109.5
H8A C8 H8B 108.1
O1 C9 C8 110.9(5)
O1 C9 C10 104.5(5)
C8 C9 C10 116.7(5)
O1 C9 H9 108.2
C8 C9 H9 108.2
C10 C9 H9 108.2
C9 C10 C11 111.4(5)
C9 C10 C1 102.7(5)
C11 C10 C1 115.6(5)
C9 C10 H10 109.0
C11 C10 H10 109.0
C1 C10 H10 109.0
O2 C11 C12 102.0(5)
O2 C11 C10 111.5(5)
C12 C11 C10 109.5(5)
O2 C11 C17 111.0(5)
C12 C11 C17 111.6(6)
C10 C11 C17 110.8(5)
O3 C12 C13 110.9(5)
O3 C12 C11 113.8(5)
C13 C12 C11 112.4(6)
O3 C12 H12 106.4
C13 C12 H12 106.4
C11 C12 H12 106.4
C12 C13 C14 108.6(5)
C12 C13 H13A 110.0
C14 C13 H13A 110.0
C12 C13 H13B 110.0
C14 C13 H13B 110.0
H13A C13 H13B 108.3
C13 C14 C18 106.0(5)
C13 C14 C1 110.3(5)
C18 C14 C1 114.6(5)
C13 C14 H14 108.6
C18 C14 H14 108.6
C1 C14 H14 108.6
C3 C15 H15A 109.5
C3 C15 H15B 109.5
H15A C15 H15B 109.5
C3 C15 H15C 109.5
H15A C15 H15C 109.5
H15B C15 H15C 109.5
C7 C16 H16A 109.5
C7 C16 H16B 109.5
H16A C16 H16B 109.5
C7 C16 H16C 109.5
H16A C16 H16C 109.5
H16B C16 H16C 109.5
C11 C17 H17A 109.5
C11 C17 H17B 109.5
H17A C17 H17B 109.5
C11 C17 H17C 109.5
H17A C17 H17C 109.5
H17B C17 H17C 109.5
C20 C18 C14 111.1(5)
C20 C18 C19 110.1(6)
C14 C18 C19 113.4(6)
C20 C18 H18 107.3
C14 C18 H18 107.3
C19 C18 H18 107.3
C18 C19 H19A 109.5
C18 C19 H19B 109.5
H19A C19 H19B 109.5
C18 C19 H19A 109.5
H19A C19 H19A 109.5
H19B C19 H19A 109.5
O3 C20 C18 115.3(5)
O3 C20 H20A 108.5
C18 C20 H20A 108.5
O3 C20 H20B 108.5
C18 C20 H20B 108.5
H20A C20 H20B 107.5
O5 C21 O4 126.2(7)
O5 C21 C22 124.1(6)
O4 C21 C22 109.8(6)
C23 C22 C21 112.2(6)
C23 C22 H22A 109.2
C21 C22 H22A 109.2
C23 C22 H22B 109.2
C21 C22 H22B 109.2
H22A C22 H22B 107.9
C22 C23 C24 112.6(6)
C22 C23 H23A 109.1
C24 C23 H23A 109.1
C22 C23 H23B 109.1
C24 C23 H23B 109.1
H23A C23 H23B 107.8
C23 C24 H24A 109.5
C23 C24 H24B 109.5
H24A C24 H24B 109.5
C23 C24 H24C 109.5
H24A C24 H24C 109.5
H24B C24 H24C 109.5

loop_
_geom_bond_atom_site_label_1
_geom_bond_atom_site_label_2
_geom_bond_distance
O1 C2 1.431(8)
O1 C9 1.440(8)
O2 C11 1.427(8)
O2 H2B 0.8200
O3 C20 1.440(8)
O3 C12 1.459(8)
O4 C21 1.337(8)
O4 C3 1.487(8)
O5 C21 1.197(9)
C1 C2 1.552(10)
C1 C14 1.551(10)
C1 C10 1.549(9)
C1 H1 0.9800
C2 C3 1.562(9)
C2 H2 0.9800
C3 C15 1.507(10)
C3 C4 1.561(9)
C4 C5 1.561(10)
C4 H4A 0.9700
C4 H4B 0.9700
C5 C6 1.524(9)
C5 H5A 0.9700
C5 H5B 0.9700
C6 C7 1.319(10)
C6 H6 0.9300
C7 C16 1.515(10)
C7 C8 1.518(9)
C8 C9 1.552(9)
C8 H8A 0.9700
C8 H8B 0.9700
C9 C10 1.555(9)
C9 H9 0.9800
C10 C11 1.553(9)
C10 H10 0.9800
C11 C12 1.541(10)
C11 C17 1.538(10)
C12 C13 1.493(10)
C12 H12 0.9800
C13 C14 1.533(9)
C13 H13A 0.9700
C13 H13B 0.9700
C14 C18 1.530(10)
C14 H14 0.9800
C15 H15A 0.9600
C15 H15B 0.9600
C15 H15C 0.9600
C16 H16A 0.9600
C16 H16B 0.9600
C16 H16C 0.9600
C17 H17A 0.9600
C17 H17B 0.9600
C17 H17C 0.9600
C18 C20 1.502(10)
C18 C19 1.533(9)
C18 H18 0.9800
C19 H19A 0.9600
C19 H19B 0.9600
C19 H19A 0.9600
C20 H20A 0.9700
C20 H20B 0.9700
C21 C22 1.543(10)
C22 C23 1.491(9)
C22 H22A 0.9700
C22 H22B 0.9700
C23 C24 1.526(10)
C23 H23A 0.9700
C23 H23B 0.9700
C24 H24A 0.9600
C24 H24B 0.9600
C24 H24C 0.9600

loop_
_geom_torsion_atom_site_label_1
_geom_torsion_atom_site_label_2
_geom_torsion_atom_site_label_3
_geom_torsion_atom_site_label_4
_geom_torsion
C9 O1 C2 C1 -7.6(6)
C9 O1 C2 C3 -136.4(5)
C14 C1 C2 O1 152.2(5)
C10 C1 C2 O1 25.9(6)
C14 C1 C2 C3 -81.1(7)
C10 C1 C2 C3 152.6(5)
C21 O4 C3 C15 55.2(7)
C21 O4 C3 C4 -67.6(7)
C21 O4 C3 C2 169.1(5)
O1 C2 C3 O4 -163.8(5)
C1 C2 C3 O4 73.4(6)
O1 C2 C3 C15 -48.4(7)
C1 C2 C3 C15 -171.2(6)
O1 C2 C3 C4 84.3(7)
C1 C2 C3 C4 -38.6(9)
O4 C3 C4 C5 173.2(5)
C15 C3 C4 C5 52.2(8)
C2 C3 C4 C5 -78.4(8)
C3 C4 C5 C6 46.4(8)
C4 C5 C6 C7 70.4(8)
C5 C6 C7 C16 18.1(10)
C5 C6 C7 C8 -153.2(6)
C6 C7 C8 C9 72.8(8)
C16 C7 C8 C9 -99.1(7)
C2 O1 C9 C8 112.4(6)
C2 O1 C9 C10 -14.1(6)
C7 C8 C9 O1 -49.2(7)
C7 C8 C9 C10 70.2(8)
O1 C9 C10 C11 -94.8(6)
C8 C9 C10 C11 142.5(6)
O1 C9 C10 C1 29.5(6)
C8 C9 C10 C1 -93.2(6)
C2 C1 C10 C9 -33.4(6)
C14 C1 C10 C9 -160.2(5)
C2 C1 C10 C11 88.1(6)
C14 C1 C10 C11 -38.7(8)
C9 C10 C11 O2 46.2(7)
C1 C10 C11 O2 -70.4(7)
C9 C10 C11 C12 158.4(6)
C1 C10 C11 C12 41.8(8)
C9 C10 C11 C17 -77.9(7)
C1 C10 C11 C17 165.4(6)
C20 O3 C12 C13 49.9(7)
C20 O3 C12 C11 -78.0(7)
O2 C11 C12 O3 -171.6(5)
C10 C11 C12 O3 70.1(7)
C17 C11 C12 O3 -53.0(7)
O2 C11 C12 C13 61.3(6)
C10 C11 C12 C13 -57.0(7)
C17 C11 C12 C13 179.9(5)
O3 C12 C13 C14 -61.4(7)
C11 C12 C13 C14 67.2(7)
C12 C13 C14 C18 65.0(7)
C12 C13 C14 C1 -59.6(7)
C2 C1 C14 C13 -73.4(7)
C10 C1 C14 C13 46.4(7)
C2 C1 C14 C18 167.1(6)
C10 C1 C14 C18 -73.1(7)
C13 C14 C18 C20 -57.3(7)
C1 C14 C18 C20 64.5(7)
C13 C14 C18 C19 177.9(6)
C1 C14 C18 C19 -60.2(8)
C12 O3 C20 C18 -43.1(8)
C14 C18 C20 O3 47.4(8)
C19 C18 C20 O3 174.0(6)
C3 O4 C21 O5 -2.0(9)
C3 O4 C21 C22 177.6(5)
O5 C21 C22 C23 37.6(9)
O4 C21 C22 C23 -142.0(6)
C21 C22 C23 C24 66.8(8)
